data_7045212
loop_
_publ_author_name
'Del Grosso, Alessandro'
'Chamberlain, Alexander E.'
'Clarkson, Guy J.'
'Wills, Martin'

_publ_section_title
;
 Synthesis and applications to catalysis of novel cyclopentadienone iron
 tricarbonyl complexes.
;
_journal_issue 5
_journal_name_full 'Dalton transactions (Cambridge, England : 2003)'
_journal_page_first 1451
_journal_page_last 1470
_journal_paper_doi 10.1039/c7dt03250a
_journal_volume 47
_journal_year 2018
_chemical_absolute_configuration ad
_chemical_formula_moiety 'C20 H20 Fe O5 Si'
_chemical_formula_sum 'C20 H20 Fe O5 Si'
_chemical_formula_weight 424.30
_space_group_crystal_system orthorhombic
_space_group_IT_number 19
_space_group_name_Hall 'P 2ac 2ab'
_space_group_name_H-M_alt 'P 21 21 21'
_symmetry_space_group_name_Hall 'P 2ac 2ab'
_symmetry_space_group_name_H-M 'P 21 21 21'
_atom_sites_solution_hydrogens mixed
_audit_creation_date 2015-12-20
_audit_creation_method
;
Olex2 1.2
(compiled 2015.09.30 svn.r3233 for OlexSys, GUI svn.r5103)
;
_audit_update_record
;
2017-08-07 deposited with the CCDC.
2017-11-08 downloaded from the CCDC.
;
_cell_angle_alpha 90
_cell_angle_beta 90
_cell_angle_gamma 90
_cell_formula_units_Z 4
_cell_length_a 6.56456(12)
_cell_length_b 15.9301(3)
_cell_length_c 19.5077(4)
_cell_measurement_reflns_used 19088
_cell_measurement_temperature 150(2)
_cell_measurement_theta_max 32.0780
_cell_measurement_theta_min 3.2590
_cell_volume 2040.00(7)
_computing_cell_refinement 'CrysAlisPro 1.171.38.41 (Rigaku OD, 2015)'
_computing_data_collection 'CrysAlisPro 1.171.38.41 (Rigaku OD, 2015)'
_computing_data_reduction 'CrysAlisPro 1.171.38.41 (Rigaku OD, 2015)'
_computing_molecular_graphics 'Olex2 (Dolomanov et al., 2009)'
_computing_publication_material 'Olex2 (Dolomanov et al., 2009)'
_computing_structure_refinement 'ShelXL (Sheldrick, 2015)'
_computing_structure_solution 'ShelXT (Sheldrick, 2015)'
_diffrn_ambient_environment N~2~
_diffrn_ambient_temperature 150(2)
_diffrn_detector 'CCD plate'
_diffrn_detector_area_resol_mean 5.1417
_diffrn_detector_type Ruby
_diffrn_measured_fraction_theta_full 0.999
_diffrn_measured_fraction_theta_max 0.971
_diffrn_measurement_details
;
List of Runs (angles in degrees, time in seconds):

  # Type    Start    End  Width  t~exp~   \w     \q     \k     \f   Frames
#--------------------------------------------------------------------------
  1  \w    -15.00  94.00   1.00   50.00    --   17.41  77.00-150.00  109
  2  \w    -15.00  94.00   1.00   50.00    --   17.41  77.00  90.00  109
  3  \w    -15.00  94.00   1.00   50.00    --   17.41  77.00 -30.00  109
  4  \w    -51.00  58.00   1.00   50.00    --  -18.35  77.00-180.00  109
  5  \w    -25.00  37.00   1.00   50.00    --   17.41 -99.00  90.00   62
  6  \w   -107.00 -57.00   1.00   50.00    --  -18.35-178.00-180.00   50
  7  \w   -107.00 -57.00   1.00   50.00    --  -18.35-178.00 -60.00   50
;
_diffrn_measurement_device 'four-circle diffractometer'
_diffrn_measurement_device_type 'Xcalibur, Ruby, Gemini'
_diffrn_measurement_method '\w scans'
_diffrn_orient_matrix_type 'CrysAlisPro convention (1999,Acta A55,543-557)'
_diffrn_orient_matrix_UB_11 0.0045449000
_diffrn_orient_matrix_UB_12 0.0175522000
_diffrn_orient_matrix_UB_13 -0.0333896000
_diffrn_orient_matrix_UB_21 0.0184709000
_diffrn_orient_matrix_UB_22 0.0401757000
_diffrn_orient_matrix_UB_23 0.0143788000
_diffrn_orient_matrix_UB_31 0.1063596000
_diffrn_orient_matrix_UB_32 -0.0077100000
_diffrn_orient_matrix_UB_33 -0.0010574000
_diffrn_radiation_monochromator graphite
_diffrn_radiation_probe x-ray
_diffrn_radiation_type MoK\a
_diffrn_radiation_wavelength 0.71073
_diffrn_reflns_av_R_equivalents 0.0315
_diffrn_reflns_av_unetI/netI 0.0234
_diffrn_reflns_Laue_measured_fraction_full 0.999
_diffrn_reflns_Laue_measured_fraction_max 0.971
_diffrn_reflns_limit_h_max 9
_diffrn_reflns_limit_h_min -9
_diffrn_reflns_limit_k_max 23
_diffrn_reflns_limit_k_min -23
_diffrn_reflns_limit_l_max 28
_diffrn_reflns_limit_l_min -26
_diffrn_reflns_number 38542
_diffrn_reflns_point_group_measured_fraction_full 0.999
_diffrn_reflns_point_group_measured_fraction_max 0.950
_diffrn_reflns_theta_full 26.000
_diffrn_reflns_theta_max 32.391
_diffrn_reflns_theta_min 2.557
_diffrn_source 'fine-focus sealed X-ray tube'
_diffrn_source_type 'Enhance (Mo) X-ray Source'
_exptl_absorpt_coefficient_mu 0.825
_exptl_absorpt_correction_T_max 1.00000
_exptl_absorpt_correction_T_min 0.90335
_exptl_absorpt_correction_type multi-scan
_exptl_absorpt_process_details
;
CrysAlisPro 1.171.38.41 (Rigaku Oxford Diffraction, 2015)
Empirical absorption correction using spherical harmonics,
 implemented in SCALE3 ABSPACK scaling algorithm.
;
_exptl_crystal_colour yellow
_exptl_crystal_colour_primary yellow
_exptl_crystal_density_diffrn 1.381
_exptl_crystal_description block
_exptl_crystal_F_000 880
_exptl_crystal_size_max 0.38
_exptl_crystal_size_mid 0.38
_exptl_crystal_size_min 0.06
_refine_diff_density_max 0.305
_refine_diff_density_min -0.178
_refine_diff_density_rms 0.046
_refine_ls_abs_structure_details
;
 Flack x determined using 2542 quotients [(I+)-(I-)]/[(I+)+(I-)]
 (Parsons, Flack and Wagner, Acta Cryst. B69 (2013) 249-259).

 Flack x =   -0.015(10) by classical fit to all intensities  (Shelx 2014)
             -0.018(4) from 2542 selected quotients (Parsons' method)
 Hooft y: -0.018(3)  Olex2
;
_refine_ls_abs_structure_Flack -0.018(4)
_refine_ls_extinction_method none
_refine_ls_goodness_of_fit_ref 1.041
_refine_ls_hydrogen_treatment mixed
_refine_ls_matrix_type full
_refine_ls_number_parameters 250
_refine_ls_number_reflns 6932
_refine_ls_number_restraints 1
_refine_ls_restrained_S_all 1.041
_refine_ls_R_factor_all 0.0306
_refine_ls_R_factor_gt 0.0256
_refine_ls_shift/su_max 0.001
_refine_ls_shift/su_mean 0.000
_refine_ls_structure_factor_coef Fsqd
_refine_ls_weighting_details 'w=1/[\s^2^(Fo^2^)+(0.0365P)^2^+0.1482P] where P=(Fo^2^+2Fc^2^)/3'
_refine_ls_weighting_scheme calc
_refine_ls_wR_factor_gt 0.0618
_refine_ls_wR_factor_ref 0.0638
_reflns_Friedel_coverage 0.736
_reflns_Friedel_fraction_full 1.000
_reflns_Friedel_fraction_max 0.923
_reflns_number_gt 6379
_reflns_number_total 6932
_reflns_threshold_expression 'I > 2\s(I)'
_cod_data_source_file c7dt03250a2.cif
_cod_data_source_block adg7
_cod_depositor_comments 'Adding full bibliography for 7045212--7045216.cif.'
_cod_database_code 7045212
_chemical_oxdiff_formula 'C20 H20 N2 O3 Fe'
_shelx_space_group_comment
;
The symmetry employed for this shelxl refinement is uniquely defined
by the following loop, which should always be used as a source of
symmetry information in preference to the above space-group names.
They are only intended as comments.
;
_reflns_odcompleteness_completeness 99.85
_reflns_odcompleteness_iscentric 1
_reflns_odcompleteness_theta 30.01
_olex2_refinement_description
;

The OH was located in a difference map and refined with a DFIX restraint and given thermal 
ellipsoids Uiso 1.5 times the Uequiv of the parent oxygen.

1. Fixed Uiso
 At 1.2 times of:
  All C(H) groups, All C(H,H) groups
 At 1.5 times of:
  All C(H,H,H) groups, All O(H) groups
2. Restrained distances
 O6-H6A
 0.9 with sigma of 0.02
3.a Ternary CH refined with riding coordinates:
 C6(H6)
3.b Secondary CH2 refined with riding coordinates:
 C4(H4A,H4B), C5(H5A,H5B)
3.c Aromatic/amide H refined with riding coordinates:
 C10(H10), C11(H11), C12(H12), C13(H13), C14(H14)
3.d Idealised Me refined as rotating group:
 C16(H16A,H16B,H16C), C17(H17A,H17B,H17C), C18(H18A,H18B,H18C)
;
_shelx_shelxl_version_number 2014/7
_olex2_submission_special_instructions 'No special instructions were received'
_oxdiff_exptl_absorpt_empirical_details
;
Empirical correction (ABSPACK) includes:
- Absorption correction using spherical harmonics
- Frame scaling
;
_oxdiff_exptl_absorpt_empirical_full_max 1.119
_oxdiff_exptl_absorpt_empirical_full_min 0.926

loop_
_space_group_symop_operation_xyz
'x, y, z'
'-x+1/2, -y, z+1/2'
'-x, y+1/2, -z+1/2'
'x+1/2, -y+1/2, -z'

loop_
_atom_site_label
_atom_site_type_symbol
_atom_site_fract_x
_atom_site_fract_y
_atom_site_fract_z
_atom_site_U_iso_or_equiv
_atom_site_adp_type
_atom_site_occupancy
_atom_site_site_symmetry_order
_atom_site_calc_flag
_atom_site_refinement_flags_posn
C1 C 0.9401(2) 0.39284(9) 0.28027(9) 0.0201(3) Uani 1 1 d .
Fe1 Fe 0.61966(3) 0.32565(2) 0.27979(2) 0.01961(6) Uani 1 1 d .
O1 O 1.0059(2) 0.46322(7) 0.26457(7) 0.0278(3) Uani 1 1 d .
C2 C 0.8525(2) 0.36922(9) 0.34780(8) 0.0189(3) Uani 1 1 d .
C3 C 0.8367(2) 0.27982(9) 0.34734(8) 0.0184(3) Uani 1 1 d .
C4 C 0.8089(3) 0.20922(10) 0.39741(9) 0.0252(3) Uani 1 1 d .
H4A H 0.6937 0.2202 0.4289 0.030 Uiso 1 1 calc R
H4B H 0.9341 0.1996 0.4246 0.030 Uiso 1 1 calc R
C5 C 0.7635(3) 0.13407(10) 0.34949(10) 0.0306(4) Uani 1 1 d .
H5A H 0.8185 0.0815 0.3693 0.037 Uiso 1 1 calc R
H5B H 0.6147 0.1275 0.3432 0.037 Uiso 1 1 calc R
C6 C 0.8674(3) 0.15333(9) 0.28021(9) 0.0256(3) Uani 1 1 d .
H6 H 0.7876 0.1305 0.2407 0.031 Uiso 1 1 calc R
O6 O 1.0744(2) 0.12686(8) 0.27811(8) 0.0328(3) Uani 1 1 d D
H6A H 1.081(4) 0.0758(13) 0.2664(13) 0.049 Uiso 1 1 d DR
C7 C 0.8707(2) 0.24846(9) 0.28018(8) 0.0190(2) Uani 1 1 d .
C8 C 0.9170(2) 0.31767(9) 0.23536(8) 0.0198(3) Uani 1 1 d .
C9 C 0.9663(2) 0.31505(11) 0.16168(9) 0.0241(3) Uani 1 1 d .
C10 C 0.9907(3) 0.23903(12) 0.12724(10) 0.0327(4) Uani 1 1 d .
H10 H 0.9758 0.1877 0.1516 0.039 Uiso 1 1 calc R
C11 C 1.0368(4) 0.23750(15) 0.05749(11) 0.0407(5) Uani 1 1 d .
H11 H 1.0525 0.1852 0.0346 0.049 Uiso 1 1 calc R
C12 C 1.0596(4) 0.31120(16) 0.02159(10) 0.0421(5) Uani 1 1 d .
H12 H 1.0915 0.3100 -0.0259 0.050 Uiso 1 1 calc R
C13 C 1.0359(4) 0.38667(16) 0.05504(11) 0.0461(5) Uani 1 1 d .
H13 H 1.0514 0.4377 0.0303 0.055 Uiso 1 1 calc R
C14 C 0.9895(4) 0.38911(13) 0.12444(10) 0.0383(5) Uani 1 1 d .
H14 H 0.9733 0.4417 0.1467 0.046 Uiso 1 1 calc R
Si15 Si 0.83361(7) 0.44690(3) 0.41972(3) 0.02418(10) Uani 1 1 d .
C16 C 0.6781(3) 0.53777(11) 0.39057(11) 0.0340(4) Uani 1 1 d .
H16A H 0.7358 0.5605 0.3481 0.051 Uiso 1 1 calc GR
H16B H 0.6786 0.5813 0.4260 0.051 Uiso 1 1 calc GR
H16C H 0.5378 0.5193 0.3822 0.051 Uiso 1 1 calc GR
C17 C 1.0958(4) 0.48247(15) 0.44172(15) 0.0517(6) Uani 1 1 d .
H17A H 1.1755 0.4346 0.4584 0.078 Uiso 1 1 calc GR
H17B H 1.0887 0.5256 0.4775 0.078 Uiso 1 1 calc GR
H17C H 1.1612 0.5059 0.4008 0.078 Uiso 1 1 calc GR
C18 C 0.7143(4) 0.39483(14) 0.49548(10) 0.0421(5) Uani 1 1 d .
H18A H 0.5759 0.3768 0.4837 0.063 Uiso 1 1 calc GR
H18B H 0.7087 0.4345 0.5338 0.063 Uiso 1 1 calc GR
H18C H 0.7956 0.3458 0.5087 0.063 Uiso 1 1 calc GR
C19 C 0.5355(3) 0.42639(13) 0.24630(11) 0.0329(4) Uani 1 1 d .
O19 O 0.4929(3) 0.48961(11) 0.22463(11) 0.0578(5) Uani 1 1 d .
C20 C 0.4232(3) 0.30535(11) 0.34188(10) 0.0271(4) Uani 1 1 d .
O20 O 0.3061(2) 0.29085(11) 0.38298(9) 0.0422(4) Uani 1 1 d .
O21 O 0.4531(3) 0.22180(12) 0.16939(10) 0.0547(5) Uani 1 1 d .
C21 C 0.5077(3) 0.26228(12) 0.21345(11) 0.0333(4) Uani 1 1 d .

loop_
_atom_site_aniso_label
_atom_site_aniso_U_11
_atom_site_aniso_U_22
_atom_site_aniso_U_33
_atom_site_aniso_U_23
_atom_site_aniso_U_13
_atom_site_aniso_U_12
C1 0.0174(6) 0.0137(6) 0.0290(7) 0.0020(6) -0.0012(6) -0.0007(5)
Fe1 0.01581(9) 0.01578(9) 0.02722(11) 0.00226(8) -0.00309(9) -0.00008(8)
O1 0.0312(6) 0.0149(5) 0.0372(7) 0.0029(5) 0.0058(5) -0.0055(4)
C2 0.0173(7) 0.0127(6) 0.0266(7) 0.0006(5) -0.0014(6) -0.0011(5)
C3 0.0161(7) 0.0126(6) 0.0266(7) 0.0029(5) -0.0024(6) -0.0006(5)
C4 0.0300(8) 0.0165(7) 0.0291(8) 0.0067(6) -0.0009(7) -0.0014(6)
C5 0.0376(10) 0.0130(7) 0.0413(10) 0.0046(7) 0.0033(8) -0.0028(6)
C6 0.0300(7) 0.0121(6) 0.0348(8) -0.0013(6) -0.0012(8) -0.0001(5)
O6 0.0344(7) 0.0158(5) 0.0481(7) -0.0027(6) 0.0005(6) 0.0079(5)
C7 0.0178(6) 0.0122(5) 0.0269(7) 0.0007(5) -0.0024(7) 0.0002(5)
C8 0.0177(6) 0.0153(6) 0.0265(7) 0.0010(5) -0.0008(5) 0.0004(5)
C9 0.0209(7) 0.0250(8) 0.0265(8) 0.0025(6) -0.0002(6) 0.0013(6)
C10 0.0422(11) 0.0277(9) 0.0283(9) -0.0015(7) -0.0030(8) 0.0100(8)
C11 0.0497(13) 0.0435(12) 0.0289(10) -0.0051(8) -0.0027(9) 0.0179(10)
C12 0.0434(11) 0.0587(14) 0.0241(9) 0.0007(9) 0.0020(8) 0.0110(10)
C13 0.0587(14) 0.0470(12) 0.0325(10) 0.0109(9) 0.0062(10) -0.0028(11)
C14 0.0548(13) 0.0291(9) 0.0311(10) 0.0042(8) 0.0070(9) -0.0044(9)
Si15 0.0257(2) 0.01757(19) 0.0292(2) -0.00395(17) 0.00162(18) -0.00147(16)
C16 0.0401(10) 0.0205(7) 0.0414(10) 0.0004(7) 0.0125(8) 0.0046(7)
C17 0.0351(11) 0.0477(13) 0.0723(16) -0.0300(12) -0.0097(11) -0.0060(10)
C18 0.0635(15) 0.0336(10) 0.0294(9) 0.0034(8) 0.0076(9) 0.0017(10)
C19 0.0237(8) 0.0314(9) 0.0436(10) 0.0098(8) -0.0040(8) 0.0036(7)
O19 0.0471(9) 0.0389(8) 0.0876(13) 0.0280(9) -0.0094(10) 0.0119(7)
C20 0.0191(7) 0.0256(8) 0.0366(9) 0.0029(7) -0.0025(6) 0.0004(6)
O20 0.0247(6) 0.0513(9) 0.0505(9) 0.0075(7) 0.0081(6) -0.0020(6)
O21 0.0408(9) 0.0648(11) 0.0585(10) -0.0254(9) -0.0164(8) -0.0036(8)
C21 0.0215(7) 0.0370(10) 0.0414(10) -0.0035(9) -0.0057(8) -0.0012(7)

loop_
_atom_type_symbol
_atom_type_description
_atom_type_scat_dispersion_real
_atom_type_scat_dispersion_imag
_atom_type_scat_source
C C 0.0033 0.0016 'International Tables Vol C Tables 4.2.6.8 and 6.1.1.4'
H H 0.0000 0.0000 'International Tables Vol C Tables 4.2.6.8 and 6.1.1.4'
Fe Fe 0.3463 0.8444 'International Tables Vol C Tables 4.2.6.8 and 6.1.1.4'
O O 0.0106 0.0060 'International Tables Vol C Tables 4.2.6.8 and 6.1.1.4'
Si Si 0.0817 0.0704 'International Tables Vol C Tables 4.2.6.8 and 6.1.1.4'

loop_
_geom_angle_atom_site_label_1
_geom_angle_atom_site_label_2
_geom_angle_atom_site_label_3
_geom_angle
O1 C1 Fe1 136.02(12)
O1 C1 C2 125.66(15)
O1 C1 C8 128.04(16)
C2 C1 Fe1 62.86(8)
C2 C1 C8 106.15(12)
C8 C1 Fe1 62.80(8)
C2 Fe1 C1 38.16(6)
C3 Fe1 C1 62.92(6)
C3 Fe1 C2 39.59(5)
C3 Fe1 C8 67.03(6)
C7 Fe1 C1 63.69(6)
C7 Fe1 C2 67.61(6)
C7 Fe1 C3 40.22(6)
C7 Fe1 C8 40.07(6)
C8 Fe1 C1 38.32(6)
C8 Fe1 C2 67.59(6)
C19 Fe1 C1 82.64(7)
C19 Fe1 C2 98.83(8)
C19 Fe1 C3 138.39(8)
C19 Fe1 C7 140.58(7)
C19 Fe1 C8 100.60(7)
C20 Fe1 C1 135.89(7)
C20 Fe1 C2 98.80(7)
C20 Fe1 C3 90.08(7)
C20 Fe1 C7 117.70(7)
C20 Fe1 C8 156.40(7)
C20 Fe1 C19 100.53(8)
C21 Fe1 C1 128.45(8)
C21 Fe1 C2 156.97(7)
C21 Fe1 C3 122.72(8)
C21 Fe1 C7 89.69(7)
C21 Fe1 C8 92.76(7)
C21 Fe1 C19 96.47(9)
C21 Fe1 C20 95.19(9)
C1 C2 Fe1 78.98(9)
C1 C2 Si15 121.46(10)
C3 C2 C1 105.97(13)
C3 C2 Fe1 67.71(9)
C3 C2 Si15 131.16(12)
Si15 C2 Fe1 129.12(8)
C2 C3 Fe1 72.71(9)
C2 C3 C4 138.78(15)
C4 C3 Fe1 126.45(11)
C7 C3 Fe1 69.24(9)
C7 C3 C2 110.20(13)
C7 C3 C4 110.85(13)
C3 C4 H4A 111.3
C3 C4 H4B 111.3
C3 C4 C5 102.12(14)
H4A C4 H4B 109.2
C5 C4 H4A 111.3
C5 C4 H4B 111.3
C4 C5 H5A 110.4
C4 C5 H5B 110.4
H5A C5 H5B 108.6
C6 C5 C4 106.84(13)
C6 C5 H5A 110.4
C6 C5 H5B 110.4
C5 C6 H6 111.7
O6 C6 C5 112.83(15)
O6 C6 H6 111.7
O6 C6 C7 106.40(13)
C7 C6 C5 101.85(13)
C7 C6 H6 111.7
C6 O6 H6A 110.0(19)
C3 C7 Fe1 70.54(8)
C3 C7 C6 110.44(13)
C3 C7 C8 108.92(12)
C6 C7 Fe1 125.90(11)
C8 C7 Fe1 73.07(8)
C8 C7 C6 140.28(15)
C1 C8 Fe1 78.88(9)
C7 C8 C1 106.23(13)
C7 C8 Fe1 66.86(8)
C7 C8 C9 128.09(14)
C9 C8 C1 124.98(14)
C9 C8 Fe1 126.68(11)
C10 C9 C8 121.31(16)
C14 C9 C8 120.54(16)
C14 C9 C10 118.14(17)
C9 C10 H10 119.7
C11 C10 C9 120.69(19)
C11 C10 H10 119.7
C10 C11 H11 119.8
C12 C11 C10 120.4(2)
C12 C11 H11 119.8
C11 C12 H12 120.3
C11 C12 C13 119.45(19)
C13 C12 H12 120.3
C12 C13 H13 119.6
C12 C13 C14 120.8(2)
C14 C13 H13 119.6
C9 C14 H14 119.7
C13 C14 C9 120.6(2)
C13 C14 H14 119.7
C16 Si15 C2 108.73(8)
C16 Si15 C17 109.93(11)
C16 Si15 C18 110.94(10)
C17 Si15 C2 108.19(9)
C17 Si15 C18 109.91(13)
C18 Si15 C2 109.09(8)
Si15 C16 H16A 109.5
Si15 C16 H16B 109.5
Si15 C16 H16C 109.5
H16A C16 H16B 109.5
H16A C16 H16C 109.5
H16B C16 H16C 109.5
Si15 C17 H17A 109.5
Si15 C17 H17B 109.5
Si15 C17 H17C 109.5
H17A C17 H17B 109.5
H17A C17 H17C 109.5
H17B C17 H17C 109.5
Si15 C18 H18A 109.5
Si15 C18 H18B 109.5
Si15 C18 H18C 109.5
H18A C18 H18B 109.5
H18A C18 H18C 109.5
H18B C18 H18C 109.5
O19 C19 Fe1 176.63(18)
O20 C20 Fe1 176.73(17)
O21 C21 Fe1 174.21(19)

loop_
_geom_bond_atom_site_label_1
_geom_bond_atom_site_label_2
_geom_bond_distance
C1 Fe1 2.3601(15)
C1 O1 1.2399(18)
C1 C2 1.486(2)
C1 C8 1.492(2)
Fe1 C2 2.1397(15)
Fe1 C3 2.0734(15)
Fe1 C7 2.0563(15)
Fe1 C8 2.1393(15)
Fe1 C19 1.8185(19)
Fe1 C20 1.7988(18)
Fe1 C21 1.798(2)
C2 C3 1.4280(19)
C2 Si15 1.8748(16)
C3 C4 1.501(2)
C3 C7 1.420(2)
C4 H4A 0.9900
C4 H4B 0.9900
C4 C5 1.548(2)
C5 H5A 0.9900
C5 H5B 0.9900
C5 C6 1.545(3)
C6 H6 1.0000
C6 O6 1.423(2)
C6 C7 1.5156(19)
O6 H6A 0.85(2)
C7 C8 1.439(2)
C8 C9 1.474(2)
C9 C10 1.394(3)
C9 C14 1.394(3)
C10 H10 0.9500
C10 C11 1.394(3)
C11 H11 0.9500
C11 C12 1.375(3)
C12 H12 0.9500
C12 C13 1.377(3)
C13 H13 0.9500
C13 C14 1.388(3)
C14 H14 0.9500
Si15 C16 1.861(2)
Si15 C17 1.862(2)
Si15 C18 1.867(2)
C16 H16A 0.9800
C16 H16B 0.9800
C16 H16C 0.9800
C17 H17A 0.9800
C17 H17B 0.9800
C17 H17C 0.9800
C18 H18A 0.9800
C18 H18B 0.9800
C18 H18C 0.9800
C19 O19 1.127(2)
C20 O20 1.135(2)
O21 C21 1.133(3)

loop_
_geom_hbond_atom_site_label_D
_geom_hbond_atom_site_label_H
_geom_hbond_atom_site_label_A
_geom_hbond_distance_DH
_geom_hbond_distance_HA
_geom_hbond_distance_DA
_geom_hbond_angle_DHA
_geom_hbond_site_symmetry_A
O6 H6A O1 0.85(2) 1.98(2) 2.7868(17) 160(3) 3_745

loop_
_geom_torsion_atom_site_label_1
_geom_torsion_atom_site_label_2
_geom_torsion_atom_site_label_3
_geom_torsion_atom_site_label_4
_geom_torsion
C1 C2 C3 Fe1 -70.60(10)
C1 C2 C3 C4 163.32(19)
C1 C2 C3 C7 -11.26(17)
C1 C2 Si15 C16 58.41(14)
C1 C2 Si15 C17 -60.95(16)
C1 C2 Si15 C18 179.51(14)
C1 C8 C9 C10 163.41(17)
C1 C8 C9 C14 -16.8(3)
Fe1 C1 C2 C3 62.76(10)
Fe1 C1 C2 Si15 -129.38(12)
Fe1 C1 C8 C7 -61.68(10)
Fe1 C1 C8 C9 127.26(16)
Fe1 C2 C3 C4 -126.1(2)
Fe1 C2 C3 C7 59.34(11)
Fe1 C2 Si15 C16 -43.64(12)
Fe1 C2 Si15 C17 -163.00(13)
Fe1 C2 Si15 C18 77.46(13)
Fe1 C3 C4 C5 62.04(18)
Fe1 C3 C7 C6 -122.14(12)
Fe1 C3 C7 C8 63.41(10)
Fe1 C7 C8 C1 69.95(10)
Fe1 C7 C8 C9 -119.37(16)
Fe1 C8 C9 C10 -93.44(19)
Fe1 C8 C9 C14 86.4(2)
O1 C1 C2 Fe1 128.86(16)
O1 C1 C2 C3 -168.38(16)
O1 C1 C2 Si15 -0.5(2)
O1 C1 C8 Fe1 -128.69(16)
O1 C1 C8 C7 169.63(15)
O1 C1 C8 C9 -1.4(3)
C2 C1 C8 Fe1 46.93(10)
C2 C1 C8 C7 -14.75(16)
C2 C1 C8 C9 174.19(14)
C2 C3 C4 C5 168.44(19)
C2 C3 C7 Fe1 -61.44(11)
C2 C3 C7 C6 176.42(13)
C2 C3 C7 C8 1.97(18)
C3 C2 Si15 C16 -137.16(16)
C3 C2 Si15 C17 103.48(18)
C3 C2 Si15 C18 -16.06(19)
C3 C4 C5 C6 27.15(18)
C3 C7 C8 C1 8.14(17)
C3 C7 C8 Fe1 -61.81(10)
C3 C7 C8 C9 178.83(15)
C4 C3 C7 Fe1 122.38(13)
C4 C3 C7 C6 0.24(19)
C4 C3 C7 C8 -174.21(13)
C4 C5 C6 O6 86.75(16)
C4 C5 C6 C7 -26.91(18)
C5 C6 C7 Fe1 -63.61(17)
C5 C6 C7 C3 16.65(17)
C5 C6 C7 C8 -171.58(19)
C6 C7 C8 C1 -163.71(19)
C6 C7 C8 Fe1 126.3(2)
C6 C7 C8 C9 7.0(3)
O6 C6 C7 Fe1 178.03(12)
O6 C6 C7 C3 -101.71(16)
O6 C6 C7 C8 70.1(3)
C7 C3 C4 C5 -17.00(19)
C7 C8 C9 C10 -5.7(3)
C7 C8 C9 C14 174.18(18)
C8 C1 C2 Fe1 -46.90(10)
C8 C1 C2 C3 15.86(16)
C8 C1 C2 Si15 -176.28(11)
C8 C9 C10 C11 179.80(19)
C8 C9 C14 C13 -180.0(2)
C9 C10 C11 C12 0.2(3)
C10 C9 C14 C13 -0.1(3)
C10 C11 C12 C13 -0.2(4)
C11 C12 C13 C14 0.1(4)
C12 C13 C14 C9 0.1(4)
C14 C9 C10 C11 0.0(3)
Si15 C2 C3 Fe1 123.18(14)
Si15 C2 C3 C4 -2.9(3)
Si15 C2 C3 C7 -177.48(12)
